data_7033414
loop_
_publ_author_name
'Aleksanyan, Diana V.'
'Klemenkova, Zinaida S.'
'Vasil'ev, Andrei A.'
'Gorenberg, Arkadii Ya'
'Nelyubina, Yulia V.'
'Kozlov, Vladimir A.'

_publ_section_title
;
 Solid-phase cyclopalladation in S,C,S'-pincer systems: rising alternative
 for synthesis in solution.
;
_journal_issue 7
_journal_name_full 'Dalton transactions (Cambridge, England : 2003)'
_journal_page_first 3216
_journal_page_last 3226
_journal_paper_doi 10.1039/c4dt03477e
_journal_volume 44
_journal_year 2015
_chemical_formula_moiety 'C25 H19 Cl N P Pd S2'
_chemical_formula_sum 'C25 H19 Cl N P Pd S2'
_chemical_formula_weight 570.35
_chemical_name_systematic
; 
 ? 
;
_space_group_IT_number 14
_symmetry_cell_setting monoclinic
_symmetry_space_group_name_Hall '-P 2ybc'
_symmetry_space_group_name_H-M 'P 1 21/c 1'
_atom_sites_solution_hydrogens mixed
_atom_sites_solution_primary direct
_atom_sites_solution_secondary difmap
_audit_creation_method SHELXL-97
_audit_update_record
;
2013-11-11 deposited with the CCDC.
2014-12-16 downloaded from the CCDC.
;
_cell_angle_alpha 90.00
_cell_angle_beta 110.7650(10)
_cell_angle_gamma 90.00
_cell_formula_units_Z 4
_cell_length_a 12.9875(5)
_cell_length_b 13.4110(5)
_cell_length_c 13.5738(5)
_cell_measurement_reflns_used 2256
_cell_measurement_temperature 100(2)
_cell_measurement_theta_max 30
_cell_measurement_theta_min 3
_cell_volume 2210.65(14)
_computing_cell_refinement 'APEX2 (Bruker, 2005)'
_computing_data_collection 'APEX2 (Bruker, 2005)'
_computing_data_reduction 'APEX2 (Bruker, 2005)'
_computing_molecular_graphics 'SHELXTL ver. 5.1 (Sheldrick, 1998b)'
_computing_publication_material 'SHELXTL ver. 5.1 (Sheldrick, 1998b)'
_computing_structure_refinement 'SHELXTL ver. 5.1 (Sheldrick, 1998b)'
_computing_structure_solution 'SHELXTL ver. 5.1 (Sheldrick, 1998b)'
_diffrn_ambient_temperature 100(2)
_diffrn_measured_fraction_theta_full 0.999
_diffrn_measured_fraction_theta_max 0.999
_diffrn_measurement_device_type 'Bruker SMART APEX2 CCD area detector'
_diffrn_measurement_method 'phi and omega scans'
_diffrn_radiation_monochromator graphite
_diffrn_radiation_source 'fine-focus sealed tube'
_diffrn_radiation_type MoK\a
_diffrn_radiation_wavelength 0.71073
_diffrn_reflns_av_R_equivalents 0.0385
_diffrn_reflns_av_sigmaI/netI 0.0310
_diffrn_reflns_limit_h_max 17
_diffrn_reflns_limit_h_min -17
_diffrn_reflns_limit_k_max 18
_diffrn_reflns_limit_k_min -18
_diffrn_reflns_limit_l_max 18
_diffrn_reflns_limit_l_min -18
_diffrn_reflns_number 25908
_diffrn_reflns_theta_full 29.00
_diffrn_reflns_theta_max 29.00
_diffrn_reflns_theta_min 2.21
_exptl_absorpt_coefficient_mu 1.236
_exptl_absorpt_correction_T_max 0.833
_exptl_absorpt_correction_T_min 0.791
_exptl_absorpt_correction_type multi-scan
_exptl_absorpt_process_details 'APEX2 (Bruker, 2005)'
_exptl_crystal_colour yellow
_exptl_crystal_density_diffrn 1.714
_exptl_crystal_density_method 'not measured'
_exptl_crystal_description prism
_exptl_crystal_F_000 1144
_exptl_crystal_size_max 0.20
_exptl_crystal_size_mid 0.15
_exptl_crystal_size_min 0.15
_refine_diff_density_max 0.751
_refine_diff_density_min -0.573
_refine_diff_density_rms 0.084
_refine_ls_extinction_method none
_refine_ls_goodness_of_fit_ref 1.002
_refine_ls_hydrogen_treatment constr
_refine_ls_matrix_type full
_refine_ls_number_parameters 280
_refine_ls_number_reflns 5867
_refine_ls_number_restraints 0
_refine_ls_restrained_S_all 1.002
_refine_ls_R_factor_all 0.0331
_refine_ls_R_factor_gt 0.0250
_refine_ls_shift/su_max 0.001
_refine_ls_shift/su_mean 0.000
_refine_ls_structure_factor_coef Fsqd
_refine_ls_weighting_details 'calc w=1/[\s^2^(Fo^2^)+(0.0308P)^2^+1.0867P] where P=(Fo^2^+2Fc^2^)/3'
_refine_ls_weighting_scheme calc
_refine_ls_wR_factor_gt 0.0582
_refine_ls_wR_factor_ref 0.0628
_reflns_number_gt 5017
_reflns_number_total 5867
_reflns_threshold_expression I>2/s(I)
_cod_data_source_file c4dt03477e2.cif
_cod_data_source_block a
_cod_depositor_comments
;
The following automatic conversions were performed:

'_symmetry_cell_setting' value 'Monoclinic' changed to 'monoclinic'
according to
/usr/data/users/saulius/crontab/automatic-downloads/rss-feeds/RSC/lib/dictionaries/cif_core.dic
dictionary named 'cif_core.dic' version 2.4.2 from 2011-04-26.

Automatic conversion script
Id: cif_fix_values 2935 2014-11-11 08:27:57Z andrius 

 Adding full bibliography for 7033414.cif.
;
_cod_original_sg_symbol_H-M 'P 21/c'
_cod_database_code 7033414
_shelx_f_squared_multiplier 1.000

loop_
_symmetry_equiv_pos_as_xyz
'x, y, z'
'-x, y+1/2, -z+1/2'
'-x, -y, -z'
'x, -y-1/2, z-1/2'

loop_
_atom_site_label
_atom_site_type_symbol
_atom_site_fract_x
_atom_site_fract_y
_atom_site_fract_z
_atom_site_U_iso_or_equiv
_atom_site_adp_type
_atom_site_occupancy
_atom_site_symmetry_multiplicity
_atom_site_calc_flag
_atom_site_refinement_flags
Pd1 Pd 0.174482(12) 0.326262(10) 0.396850(11) 0.01193(5) Uani 1 1 d .
Cl1 Cl 0.14646(4) 0.49810(4) 0.43637(4) 0.01949(11) Uani 1 1 d .
S1 S 0.27834(4) 0.30586(4) 0.57732(4) 0.01557(10) Uani 1 1 d .
S2 S 0.08745(4) 0.36550(4) 0.22755(4) 0.01494(10) Uani 1 1 d .
P1 P 0.36208(4) 0.19154(4) 0.54854(4) 0.01205(10) Uani 1 1 d .
N1 N 0.04539(14) 0.17253(12) 0.18333(13) 0.0147(3) Uani 1 1 d .
H1N H -0.0001 0.1280 0.1410 0.018 Uiso 1 1 d R
C1 C 0.12438(16) 0.12961(14) 0.27423(15) 0.0139(4) Uani 1 1 d .
C2 C 0.18863(16) 0.18220(14) 0.36461(15) 0.0132(4) Uani 1 1 d .
C3 C 0.26770(15) 0.12338(15) 0.44186(15) 0.0136(4) Uani 1 1 d .
C4 C 0.27999(16) 0.02106(15) 0.43335(16) 0.0166(4) Uani 1 1 d .
H4A H 0.3338 -0.0147 0.4881 0.020 Uiso 1 1 calc R
C5 C 0.21237(17) -0.02795(15) 0.34370(16) 0.0187(4) Uani 1 1 d .
H5A H 0.2183 -0.0980 0.3368 0.022 Uiso 1 1 calc R
C6 C 0.13646(17) 0.02628(15) 0.26477(16) 0.0173(4) Uani 1 1 d .
H6A H 0.0913 -0.0069 0.2026 0.021 Uiso 1 1 calc R
C7 C 0.47446(16) 0.22478(15) 0.50591(15) 0.0141(4) Uani 1 1 d .
C8 C 0.48282(18) 0.18422(15) 0.41399(17) 0.0185(4) Uani 1 1 d .
H8A H 0.4262 0.1421 0.3702 0.022 Uiso 1 1 calc R
C9 C 0.57381(19) 0.20550(18) 0.38691(18) 0.0235(5) Uani 1 1 d .
H9A H 0.5800 0.1769 0.3252 0.028 Uiso 1 1 calc R
C10 C 0.65557(18) 0.26802(18) 0.44918(18) 0.0250(5) Uani 1 1 d .
H10A H 0.7178 0.2822 0.4303 0.030 Uiso 1 1 calc R
C11 C 0.64683(18) 0.30991(17) 0.53900(18) 0.0241(5) Uani 1 1 d .
H11A H 0.7022 0.3543 0.5806 0.029 Uiso 1 1 calc R
C12 C 0.55750(17) 0.28750(16) 0.56882(16) 0.0195(4) Uani 1 1 d .
H12A H 0.5530 0.3148 0.6318 0.023 Uiso 1 1 calc R
C13 C 0.42321(16) 0.11704(14) 0.66476(15) 0.0135(4) Uani 1 1 d .
C14 C 0.52722(17) 0.07447(15) 0.68875(17) 0.0183(4) Uani 1 1 d .
H14A H 0.5653 0.0808 0.6408 0.022 Uiso 1 1 calc R
C15 C 0.57512(18) 0.02294(16) 0.78245(17) 0.0214(4) Uani 1 1 d .
H15A H 0.6463 -0.0055 0.7990 0.026 Uiso 1 1 calc R
C16 C 0.51917(19) 0.01285(16) 0.85199(17) 0.0224(5) Uani 1 1 d .
H16A H 0.5524 -0.0222 0.9163 0.027 Uiso 1 1 calc R
C17 C 0.41524(19) 0.05353(17) 0.82825(17) 0.0233(5) Uani 1 1 d .
H17A H 0.3765 0.0451 0.8753 0.028 Uiso 1 1 calc R
C18 C 0.36788(17) 0.10663(16) 0.73536(16) 0.0188(4) Uani 1 1 d .
H18A H 0.2973 0.1361 0.7198 0.023 Uiso 1 1 calc R
C19 C 0.03235(16) 0.26684(15) 0.15125(15) 0.0141(4) Uani 1 1 d .
C20 C -0.03331(16) 0.28645(15) 0.03915(15) 0.0156(4) Uani 1 1 d .
C21 C -0.07776(17) 0.38138(16) 0.00768(17) 0.0193(4) Uani 1 1 d .
H21A H -0.0698 0.4315 0.0594 0.023 Uiso 1 1 calc R
C22 C -0.13304(19) 0.40339(18) -0.09739(18) 0.0253(5) Uani 1 1 d .
H22A H -0.1633 0.4679 -0.1176 0.030 Uiso 1 1 calc R
C23 C -0.14410(19) 0.33065(18) -0.17330(18) 0.0254(5) Uani 1 1 d .
H23A H -0.1814 0.3455 -0.2457 0.030 Uiso 1 1 calc R
C24 C -0.10073(18) 0.23668(17) -0.14340(17) 0.0221(4) Uani 1 1 d .
H24A H -0.1088 0.1871 -0.1956 0.027 Uiso 1 1 calc R
C25 C -0.04560(16) 0.21381(16) -0.03820(16) 0.0171(4) Uani 1 1 d .
H25B H -0.0162 0.1489 -0.0186 0.020 Uiso 1 1 calc R

loop_
_atom_site_aniso_label
_atom_site_aniso_U_11
_atom_site_aniso_U_22
_atom_site_aniso_U_33
_atom_site_aniso_U_23
_atom_site_aniso_U_13
_atom_site_aniso_U_12
Pd1 0.01088(8) 0.01108(7) 0.01280(8) 0.00029(5) 0.00295(5) 0.00028(5)
Cl1 0.0185(2) 0.0131(2) 0.0226(2) -0.00177(18) 0.0020(2) 0.00113(18)
S1 0.0157(2) 0.0156(2) 0.0142(2) -0.00131(18) 0.00375(19) 0.00286(18)
S2 0.0157(2) 0.0133(2) 0.0139(2) 0.00147(17) 0.00287(19) -0.00055(18)
P1 0.0113(2) 0.0129(2) 0.0109(2) 0.00069(17) 0.00259(19) 0.00054(17)
N1 0.0123(8) 0.0146(8) 0.0139(8) -0.0008(6) 0.0006(6) -0.0014(6)
C1 0.0116(9) 0.0146(9) 0.0144(9) 0.0033(7) 0.0034(7) 0.0009(7)
C2 0.0111(9) 0.0136(9) 0.0152(9) 0.0009(7) 0.0051(7) -0.0003(7)
C3 0.0112(9) 0.0155(9) 0.0131(9) -0.0015(7) 0.0030(7) -0.0018(7)
C4 0.0133(9) 0.0154(10) 0.0178(10) 0.0030(8) 0.0012(8) 0.0023(7)
C5 0.0182(10) 0.0127(9) 0.0210(10) -0.0012(8) 0.0017(8) 0.0002(8)
C6 0.0169(10) 0.0146(9) 0.0168(10) -0.0020(8) 0.0014(8) -0.0026(8)
C7 0.0139(9) 0.0155(9) 0.0121(9) 0.0035(7) 0.0035(7) 0.0018(7)
C8 0.0206(10) 0.0186(10) 0.0166(10) 0.0007(8) 0.0069(8) -0.0003(8)
C9 0.0262(12) 0.0282(12) 0.0209(11) 0.0026(9) 0.0143(9) 0.0029(9)
C10 0.0170(10) 0.0323(13) 0.0276(12) 0.0117(10) 0.0103(9) 0.0026(9)
C11 0.0170(11) 0.0295(12) 0.0212(11) 0.0047(9) 0.0012(9) -0.0068(9)
C12 0.0183(10) 0.0238(11) 0.0139(9) 0.0019(8) 0.0027(8) -0.0036(8)
C13 0.0156(9) 0.0126(9) 0.0105(8) 0.0002(7) 0.0026(7) -0.0005(7)
C14 0.0192(10) 0.0189(10) 0.0184(10) 0.0028(8) 0.0087(8) 0.0036(8)
C15 0.0222(11) 0.0200(11) 0.0202(10) 0.0046(8) 0.0053(9) 0.0059(8)
C16 0.0303(12) 0.0186(10) 0.0152(10) 0.0039(8) 0.0042(9) 0.0011(9)
C17 0.0301(12) 0.0265(12) 0.0166(10) 0.0052(9) 0.0121(9) 0.0024(9)
C18 0.0180(10) 0.0214(10) 0.0177(10) 0.0022(8) 0.0072(8) 0.0009(8)
C19 0.0118(9) 0.0168(9) 0.0141(9) 0.0008(7) 0.0051(7) 0.0007(7)
C20 0.0134(9) 0.0185(10) 0.0144(9) 0.0024(8) 0.0045(8) -0.0003(8)
C21 0.0189(10) 0.0184(10) 0.0178(10) 0.0016(8) 0.0030(8) 0.0013(8)
C22 0.0267(12) 0.0242(12) 0.0223(11) 0.0075(9) 0.0054(10) 0.0014(9)
C23 0.0231(11) 0.0348(13) 0.0154(10) 0.0052(9) 0.0033(9) -0.0016(10)
C24 0.0205(11) 0.0292(12) 0.0163(10) -0.0046(9) 0.0062(9) -0.0025(9)
C25 0.0148(10) 0.0200(10) 0.0169(10) -0.0003(8) 0.0062(8) 0.0001(8)

loop_
_atom_type_symbol
_atom_type_description
_atom_type_scat_dispersion_real
_atom_type_scat_dispersion_imag
_atom_type_scat_source
C C 0.0033 0.0016 'International Tables Vol C Tables 4.2.6.8 and 6.1.1.4'
H H 0.0000 0.0000 'International Tables Vol C Tables 4.2.6.8 and 6.1.1.4'
N N 0.0061 0.0033 'International Tables Vol C Tables 4.2.6.8 and 6.1.1.4'
P P 0.1023 0.0942 'International Tables Vol C Tables 4.2.6.8 and 6.1.1.4'
S S 0.1246 0.1234 'International Tables Vol C Tables 4.2.6.8 and 6.1.1.4'
Pd Pd -0.9988 1.0072 'International Tables Vol C Tables 4.2.6.8 and 6.1.1.4'
Cl Cl 0.1484 0.1585 'International Tables Vol C Tables 4.2.6.8 and 6.1.1.4'

loop_
_geom_angle_atom_site_label_1
_geom_angle_atom_site_label_2
_geom_angle_atom_site_label_3
_geom_angle
C2 Pd1 S2 93.13(6)
C2 Pd1 S1 92.98(6)
S2 Pd1 S1 172.248(19)
C2 Pd1 Cl1 176.50(6)
S2 Pd1 Cl1 86.720(18)
S1 Pd1 Cl1 87.470(17)
P1 S1 Pd1 92.09(2)
C19 S2 Pd1 113.52(7)
C3 P1 C13 113.00(9)
C3 P1 C7 105.51(9)
C13 P1 C7 105.23(9)
C3 P1 S1 106.70(7)
C13 P1 S1 110.91(7)
C7 P1 S1 115.54(7)
C19 N1 C1 129.84(17)
C19 N1 H1N 116.6
C1 N1 H1N 113.5
C2 C1 C6 121.59(18)
C2 C1 N1 125.38(17)
C6 C1 N1 113.00(17)
C1 C2 C3 114.62(17)
C1 C2 Pd1 127.07(14)
C3 C2 Pd1 118.23(14)
C4 C3 C2 124.15(18)
C4 C3 P1 120.49(15)
C2 C3 P1 115.12(14)
C5 C4 C3 118.97(18)
C5 C4 H4A 120.5
C3 C4 H4A 120.5
C6 C5 C4 119.18(19)
C6 C5 H5A 120.4
C4 C5 H5A 120.4
C5 C6 C1 121.43(19)
C5 C6 H6A 119.3
C1 C6 H6A 119.3
C12 C7 C8 119.49(19)
C12 C7 P1 119.33(15)
C8 C7 P1 121.08(16)
C9 C8 C7 119.9(2)
C9 C8 H8A 120.0
C7 C8 H8A 120.0
C10 C9 C8 120.4(2)
C10 C9 H9A 119.8
C8 C9 H9A 119.8
C9 C10 C11 120.0(2)
C9 C10 H10A 120.0
C11 C10 H10A 120.0
C10 C11 C12 120.4(2)
C10 C11 H11A 119.8
C12 C11 H11A 119.8
C11 C12 C7 119.7(2)
C11 C12 H12A 120.1
C7 C12 H12A 120.1
C18 C13 C14 119.42(18)
C18 C13 P1 118.97(15)
C14 C13 P1 121.50(15)
C15 C14 C13 120.1(2)
C15 C14 H14A 120.0
C13 C14 H14A 120.0
C14 C15 C16 120.0(2)
C14 C15 H15A 120.0
C16 C15 H15A 120.0
C17 C16 C15 120.4(2)
C17 C16 H16A 119.8
C15 C16 H16A 119.8
C16 C17 C18 119.7(2)
C16 C17 H17A 120.1
C18 C17 H17A 120.1
C17 C18 C13 120.4(2)
C17 C18 H18A 119.8
C13 C18 H18A 119.8
N1 C19 C20 117.77(18)
N1 C19 S2 124.89(15)
C20 C19 S2 117.33(15)
C25 C20 C21 118.62(19)
C25 C20 C19 121.23(18)
C21 C20 C19 119.99(18)
C22 C21 C20 121.1(2)
C22 C21 H21A 119.5
C20 C21 H21A 119.5
C21 C22 C23 119.7(2)
C21 C22 H22A 120.2
C23 C22 H22A 120.2
C24 C23 C22 119.9(2)
C24 C23 H23A 120.0
C22 C23 H23A 120.0
C23 C24 C25 120.8(2)
C23 C24 H24A 119.6
C25 C24 H24A 119.6
C24 C25 C20 119.9(2)
C24 C25 H25B 120.0
C20 C25 H25B 120.0

loop_
_geom_bond_atom_site_label_1
_geom_bond_atom_site_label_2
_geom_bond_distance
Pd1 C2 2.0038(19)
Pd1 S2 2.2347(5)
Pd1 S1 2.3563(5)
Pd1 Cl1 2.4227(5)
S1 P1 1.9968(7)
S2 C19 1.676(2)
P1 C3 1.7821(19)
P1 C13 1.7970(19)
P1 C7 1.806(2)
N1 C19 1.329(2)
N1 C1 1.417(2)
N1 H1N 0.8917
C1 C2 1.405(3)
C1 C6 1.406(3)
C2 C3 1.419(3)
C3 C4 1.391(3)
C4 C5 1.388(3)
C4 H4A 0.9500
C5 C6 1.378(3)
C5 H5A 0.9500
C6 H6A 0.9500
C7 C12 1.395(3)
C7 C8 1.400(3)
C8 C9 1.386(3)
C8 H8A 0.9500
C9 C10 1.381(3)
C9 H9A 0.9500
C10 C11 1.383(3)
C10 H10A 0.9500
C11 C12 1.390(3)
C11 H11A 0.9500
C12 H12A 0.9500
C13 C18 1.394(3)
C13 C14 1.394(3)
C14 C15 1.386(3)
C14 H14A 0.9500
C15 C16 1.387(3)
C15 H15A 0.9500
C16 C17 1.384(3)
C16 H16A 0.9500
C17 C18 1.388(3)
C17 H17A 0.9500
C18 H18A 0.9500
C19 C20 1.480(3)
C20 C25 1.399(3)
C20 C21 1.401(3)
C21 C22 1.382(3)
C21 H21A 0.9500
C22 C23 1.389(3)
C22 H22A 0.9500
C23 C24 1.381(3)
C23 H23A 0.9500
C24 C25 1.386(3)
C24 H24A 0.9500
C25 H25B 0.9500

loop_
_geom_hbond_atom_site_label_D
_geom_hbond_atom_site_label_H
_geom_hbond_atom_site_label_A
_geom_hbond_site_symmetry_A
_geom_hbond_distance_DH
_geom_hbond_distance_HA
_geom_hbond_distance_DA
_geom_hbond_angle_DHA
N1 H1N Cl1 2_545 0.89 2.52 3.3838(18) 164

loop_
_geom_torsion_atom_site_label_1
_geom_torsion_atom_site_label_2
_geom_torsion_atom_site_label_3
_geom_torsion_atom_site_label_4
_geom_torsion
C2 Pd1 S1 P1 27.72(6)
S2 Pd1 S1 P1 -114.27(14)
Cl1 Pd1 S1 P1 -155.75(3)
C2 Pd1 S2 C19 19.01(9)
S1 Pd1 S2 C19 161.00(14)
Cl1 Pd1 S2 C19 -157.49(8)
Pd1 S1 P1 C3 -36.35(7)
Pd1 S1 P1 C13 -159.80(7)
Pd1 S1 P1 C7 80.57(7)
C19 N1 C1 C2 18.0(3)
C19 N1 C1 C6 -159.9(2)
C6 C1 C2 C3 2.2(3)
N1 C1 C2 C3 -175.50(18)
C6 C1 C2 Pd1 -174.59(15)
N1 C1 C2 Pd1 7.7(3)
S2 Pd1 C2 C1 -21.71(17)
S1 Pd1 C2 C1 163.06(17)
Cl1 Pd1 C2 C1 65.7(10)
S2 Pd1 C2 C3 161.62(15)
S1 Pd1 C2 C3 -13.61(15)
Cl1 Pd1 C2 C3 -111.0(9)
C1 C2 C3 C4 -2.5(3)
Pd1 C2 C3 C4 174.60(16)
C1 C2 C3 P1 171.86(14)
Pd1 C2 C3 P1 -11.1(2)
C13 P1 C3 C4 -27.8(2)
C7 P1 C3 C4 86.67(18)
S1 P1 C3 C4 -149.94(15)
C13 P1 C3 C2 157.65(14)
C7 P1 C3 C2 -87.89(16)
S1 P1 C3 C2 35.51(16)
C2 C3 C4 C5 0.8(3)
P1 C3 C4 C5 -173.22(16)
C3 C4 C5 C6 1.2(3)
C4 C5 C6 C1 -1.5(3)
C2 C1 C6 C5 -0.3(3)
N1 C1 C6 C5 177.62(19)
C3 P1 C7 C12 173.81(16)
C13 P1 C7 C12 -66.47(18)
S1 P1 C7 C12 56.22(18)
C3 P1 C7 C8 -9.85(19)
C13 P1 C7 C8 109.88(17)
S1 P1 C7 C8 -127.44(15)
C12 C7 C8 C9 0.8(3)
P1 C7 C8 C9 -175.51(16)
C7 C8 C9 C10 -1.1(3)
C8 C9 C10 C11 -0.1(3)
C9 C10 C11 C12 1.7(3)
C10 C11 C12 C7 -2.0(3)
C8 C7 C12 C11 0.7(3)
P1 C7 C12 C11 177.13(16)
C3 P1 C13 C18 -86.03(18)
C7 P1 C13 C18 159.34(16)
S1 P1 C13 C18 33.72(18)
C3 P1 C13 C14 97.75(18)
C7 P1 C13 C14 -16.87(19)
S1 P1 C13 C14 -142.49(15)
C18 C13 C14 C15 -0.5(3)
P1 C13 C14 C15 175.73(16)
C13 C14 C15 C16 0.6(3)
C14 C15 C16 C17 0.3(3)
C15 C16 C17 C18 -1.5(3)
C16 C17 C18 C13 1.6(3)
C14 C13 C18 C17 -0.7(3)
P1 C13 C18 C17 -176.95(17)
C1 N1 C19 C20 161.39(19)
C1 N1 C19 S2 -17.0(3)
Pd1 S2 C19 N1 -5.6(2)
Pd1 S2 C19 C20 176.04(12)
N1 C19 C20 C25 -24.0(3)
S2 C19 C20 C25 154.43(16)
N1 C19 C20 C21 160.66(19)
S2 C19 C20 C21 -20.9(3)
C25 C20 C21 C22 0.2(3)
C19 C20 C21 C22 175.6(2)
C20 C21 C22 C23 -0.5(3)
C21 C22 C23 C24 0.6(4)
C22 C23 C24 C25 -0.3(3)
C23 C24 C25 C20 -0.1(3)
C21 C20 C25 C24 0.1(3)
C19 C20 C25 C24 -175.27(19)
